data_4133973
loop_
_publ_author_name
'Bear, Joseph C.'
'Cockcroft, Jeremy K.'
'Williams, Jeffrey H.'

_publ_section_title
;
 Influence of Solvent in Crystal Engineering: A Significant Change to the
 Order-Disorder Transition in Ferrocene.
;
_journal_issue 4
_journal_name_full 'Journal of the American Chemical Society'
_journal_page_first 1731
_journal_page_last 1734
_journal_paper_doi 10.1021/jacs.9b11895
_journal_volume 142
_journal_year 2020
_chemical_formula_moiety 'C10 H10 Fe, 2(C3 F3)'
_chemical_formula_sum 'C16 H10 F6 Fe'
_chemical_formula_weight 372.09
_chemical_name_systematic Ferrocene:hexafluorobenzene
_space_group_crystal_system triclinic
_space_group_IT_number 2
_space_group_name_Hall '-P 1'
_space_group_name_H-M_alt 'P -1'
_atom_sites_solution_hydrogens difmap
_atom_sites_solution_primary dual
_audit_creation_date 2019-04-25
_audit_creation_method
;
Olex2 1.2
(compiled 2018.05.29 svn.r3508 for OlexSys, GUI svn.r5506)
;
_cell_angle_alpha 77.256(5)
_cell_angle_beta 77.158(5)
_cell_angle_gamma 84.012(4)
_cell_formula_units_Z 2
_cell_length_a 7.2024(4)
_cell_length_b 9.1760(5)
_cell_length_c 11.6626(7)
_cell_measurement_reflns_used 4934
_cell_measurement_temperature 285
_cell_measurement_theta_max 27.2450
_cell_measurement_theta_min 4.3150
_cell_volume 731.74(7)
_computing_cell_refinement 'CrysAlisPro 1.171.39.46 (Rigaku OD, 2018)'
_computing_data_collection 'CrysAlisPro 1.171.39.46 (Rigaku OD, 2018)'
_computing_data_reduction 'CrysAlisPro 1.171.39.46 (Rigaku OD, 2018)'
_computing_molecular_graphics 'Olex2 (Dolomanov et al., 2009)'
_computing_publication_material 'Olex2 (Dolomanov et al., 2009)'
_computing_structure_refinement 'ShelXL (Sheldrick, 2015)'
_computing_structure_solution 'ShelXT (Sheldrick, 2015)'
_diffrn_ambient_environment C6F6
_diffrn_ambient_temperature 285
_diffrn_detector 'CCD plate'
_diffrn_detector_area_resol_mean 5.2031
_diffrn_detector_type Atlas
_diffrn_measured_fraction_theta_full 0.998
_diffrn_measured_fraction_theta_max 0.998
_diffrn_measurement_details
;
List of Runs (angles in degrees, time in seconds):

  # Type    Start    End  Width  t~exp~   \w     \q     \k     \f   Frames
--------------------------------------------------------------------------
  1  \w    -27.00  50.00   1.00    4.00    --   11.17 -93.00   7.85   77
  2  \w    -47.00  44.00   1.00    4.00    --   11.17 -77.00 150.00   91
  3  \w    -14.00  85.00   1.00    4.00    --   11.17  77.00   0.00   99
  4  \w    -20.00  84.00   1.00    4.00    --   11.17  77.00 150.00  104
  5  \w     -9.00  70.00   1.00    4.00    --   11.17  38.00 -60.00   79
  6  \w    -50.00  36.00   1.00    4.00    --   11.17 -38.00-150.00   86
  7  \w     15.00  67.00   1.00    4.00    --   12.00-123.00  80.42   52
  8  \w     46.00  71.00   1.00    4.00    --   12.00-129.00-121.81   25
;
_diffrn_measurement_device 'four-circle diffractometer'
_diffrn_measurement_device_type 'SuperNova, Dual, Cu at home/near, Atlas'
_diffrn_measurement_method '\w scans'
_diffrn_orient_matrix_type 'CrysAlisPro convention (1999,Acta A55,543-557)'
_diffrn_orient_matrix_UB_11 -0.0536779000
_diffrn_orient_matrix_UB_12 0.0256817000
_diffrn_orient_matrix_UB_13 0.0512834000
_diffrn_orient_matrix_UB_21 0.0824593000
_diffrn_orient_matrix_UB_22 0.0306693000
_diffrn_orient_matrix_UB_23 0.0066813000
_diffrn_orient_matrix_UB_31 -0.0235872000
_diffrn_orient_matrix_UB_32 0.0685713000
_diffrn_orient_matrix_UB_33 -0.0372120000
_diffrn_radiation_monochromator mirror
_diffrn_radiation_probe x-ray
_diffrn_radiation_type MoK\a
_diffrn_radiation_wavelength 0.71073
_diffrn_reflns_av_R_equivalents 0.0423
_diffrn_reflns_av_unetI/netI 0.0317
_diffrn_reflns_Laue_measured_fraction_full 0.998
_diffrn_reflns_Laue_measured_fraction_max 0.998
_diffrn_reflns_limit_h_max 9
_diffrn_reflns_limit_h_min -9
_diffrn_reflns_limit_k_max 11
_diffrn_reflns_limit_k_min -11
_diffrn_reflns_limit_l_max 14
_diffrn_reflns_limit_l_min -14
_diffrn_reflns_number 11396
_diffrn_reflns_point_group_measured_fraction_full 0.998
_diffrn_reflns_point_group_measured_fraction_max 0.998
_diffrn_reflns_theta_full 25.242
_diffrn_reflns_theta_max 26.370
_diffrn_reflns_theta_min 3.513
_diffrn_source 'micro-focus sealed X-ray tube'
_diffrn_source_type 'SuperNova (Mo) X-ray Source'
_exptl_absorpt_coefficient_mu 1.090
_exptl_absorpt_correction_T_max 1.000
_exptl_absorpt_correction_T_min 0.249
_exptl_absorpt_correction_type gaussian
_exptl_absorpt_process_details
;
CrysAlisPro 1.171.39.46 (Rigaku Oxford Diffraction, 2018)
Numerical absorption correction based on gaussian integration over
			a multifaceted crystal model
Empirical absorption correction using spherical harmonics,
 implemented in SCALE3 ABSPACK scaling algorithm.
;
_exptl_crystal_colour 'clear yellowish orange'
_exptl_crystal_colour_lustre clear
_exptl_crystal_colour_modifier yellowish
_exptl_crystal_colour_primary orange
_exptl_crystal_density_diffrn 1.689
_exptl_crystal_description plate
_exptl_crystal_F_000 372
_exptl_crystal_preparation 'Ferrocene disssolved in hot C6F6'
_exptl_crystal_recrystallization_method 'Crystals grown using C6F6 as solvent in an NMR tube stood in hot water'
_exptl_crystal_size_max 0.809
_exptl_crystal_size_mid 0.627
_exptl_crystal_size_min 0.286
_refine_diff_density_max 0.203
_refine_diff_density_min -0.328
_refine_diff_density_rms 0.049
_refine_ls_extinction_method none
_refine_ls_goodness_of_fit_ref 1.047
_refine_ls_hydrogen_treatment refall
_refine_ls_matrix_type full
_refine_ls_number_parameters 248
_refine_ls_number_reflns 2991
_refine_ls_number_restraints 0
_refine_ls_restrained_S_all 1.047
_refine_ls_R_factor_all 0.0448
_refine_ls_R_factor_gt 0.0345
_refine_ls_shift/su_max 0.001
_refine_ls_shift/su_mean 0.000
_refine_ls_structure_factor_coef Fsqd
_refine_ls_weighting_details 'w=1/[\s^2^(Fo^2^)+(0.0428P)^2^+0.0545P] where P=(Fo^2^+2Fc^2^)/3'
_refine_ls_weighting_scheme calc
_refine_ls_wR_factor_gt 0.0849
_refine_ls_wR_factor_ref 0.0928
_reflns_Friedel_coverage 0.000
_reflns_number_gt 2406
_reflns_number_total 2991
_reflns_threshold_expression 'I > 2\s(I)'
_cod_data_source_file ja9b11895_si_002.cif
_cod_data_source_block exp_1283
_cod_depositor_comments 'Adding full bibliography for 4133967--4133980.cif.'
_cod_original_cell_volume 731.73(7)
_cod_database_code 4133973
_shelx_shelxl_version_number 2014/7
_chemical_oxdiff_formula 'Fe C16 F6 H10'
_chemical_oxdiff_usercomment 'Yet Another Crystal'
_shelx_space_group_comment
;
The symmetry employed for this shelxl refinement is uniquely defined
by the following loop, which should always be used as a source of
symmetry information in preference to the above space-group names.
They are only intended as comments.
;
_shelx_estimated_absorpt_t_max 0.746
_shelx_estimated_absorpt_t_min 0.472
_reflns_odcompleteness_completeness 99.80
_reflns_odcompleteness_iscentric 1
_reflns_odcompleteness_theta 26.32
_olex2_refinement_description
;
;
_olex2_date_sample_data_collection 2018-11-21
_olex2_exptl_crystal_mounting_method 'Inside 1.0 mm X-ray capillary'
_olex2_submission_special_instructions 'No special instructions were received'
_oxdiff_exptl_absorpt_empirical_details
;
Empirical correction (ABSPACK) includes:
- Absorption correction using spherical harmonics
- Frame scaling
;
_oxdiff_exptl_absorpt_empirical_full_max 3.889
_oxdiff_exptl_absorpt_empirical_full_min 0.549

loop_
_space_group_symop_operation_xyz
'x, y, z'
'-x, -y, -z'

loop_
_atom_site_label
_atom_site_type_symbol
_atom_site_fract_x
_atom_site_fract_y
_atom_site_fract_z
_atom_site_U_iso_or_equiv
_atom_site_adp_type
_atom_site_occupancy
_atom_site_site_symmetry_order
_atom_site_calc_flag
Fe1 Fe 0.24075(3) 0.49645(2) 0.25186(2) 0.04523(14) Uani 1 1 d
C7 C 0.3130(5) 0.6778(3) 0.1222(3) 0.0911(11) Uani 1 1 d
H7 H 0.423(4) 0.706(3) 0.098(3) 0.095(10) Uiso 1 1 d
C8 C 0.2388(5) 0.5729(3) 0.0758(2) 0.0764(8) Uani 1 1 d
H8 H 0.298(4) 0.528(3) 0.019(2) 0.089(9) Uiso 1 1 d
C9 C 0.0550(4) 0.5512(3) 0.1388(2) 0.0676(7) Uani 1 1 d
H9 H -0.030(4) 0.482(3) 0.129(3) 0.107(10) Uiso 1 1 d
C10 C 0.0132(4) 0.6401(3) 0.2252(2) 0.0691(7) Uani 1 1 d
H10 H -0.108(4) 0.641(3) 0.284(3) 0.105(10) Uiso 1 1 d
C11 C 0.1713(5) 0.7185(3) 0.2148(3) 0.0783(8) Uani 1 1 d
H11 H 0.186(4) 0.781(3) 0.263(2) 0.096(9) Uiso 1 1 d
C12 C 0.4728(4) 0.4077(4) 0.3184(3) 0.0846(10) Uani 1 1 d
H12 H 0.583(4) 0.446(3) 0.294(2) 0.082(8) Uiso 1 1 d
C13 C 0.4048(4) 0.3033(3) 0.2684(3) 0.0757(8) Uani 1 1 d
H13 H 0.467(4) 0.263(3) 0.206(2) 0.086(9) Uiso 1 1 d
C14 C 0.2202(4) 0.2766(3) 0.3296(2) 0.0653(6) Uani 1 1 d
H14 H 0.140(3) 0.213(3) 0.315(2) 0.080(8) Uiso 1 1 d
C15 C 0.1721(4) 0.3632(3) 0.4180(2) 0.0621(6) Uani 1 1 d
H15 H 0.053(3) 0.367(3) 0.468(2) 0.085(8) Uiso 1 1 d
C16 C 0.3274(4) 0.4449(3) 0.4107(3) 0.0711(7) Uani 1 1 d
H16 H 0.333(4) 0.514(3) 0.453(2) 0.087(8) Uiso 1 1 d
F1 F 0.3696(2) 0.99809(19) -0.11332(16) 0.0970(5) Uani 1 1 d
F2 F 0.1325(2) 0.81474(16) -0.15450(14) 0.0865(5) Uani 1 1 d
F3 F -0.2360(3) 0.81595(19) -0.04072(18) 0.1006(5) Uani 1 1 d
C1 C 0.1863(3) 0.9993(3) -0.0577(2) 0.0619(6) Uani 1 1 d
C2 C 0.0666(4) 0.9068(2) -0.0784(2) 0.0589(6) Uani 1 1 d
C3 C -0.1187(3) 0.9074(2) -0.0210(2) 0.0609(6) Uani 1 1 d
F4 F 0.7941(3) 0.1537(2) 0.50766(19) 0.1113(6) Uani 1 1 d
F5 F 0.4472(3) 0.20278(18) 0.64237(15) 0.0996(5) Uani 1 1 d
F6 F 0.1524(2) 0.0498(2) 0.63406(15) 0.0997(6) Uani 1 1 d
C4 C 0.6480(3) 0.0772(3) 0.5037(2) 0.0639(6) Uani 1 1 d
C5 C 0.4736(4) 0.1019(2) 0.5722(2) 0.0606(6) Uani 1 1 d
C6 C 0.3251(3) 0.0247(3) 0.5682(2) 0.0610(6) Uani 1 1 d

loop_
_atom_site_aniso_label
_atom_site_aniso_U_11
_atom_site_aniso_U_22
_atom_site_aniso_U_33
_atom_site_aniso_U_23
_atom_site_aniso_U_13
_atom_site_aniso_U_12
Fe1 0.0500(2) 0.04131(19) 0.0437(2) -0.00463(13) -0.01429(14) 0.00190(13)
C7 0.0715(19) 0.0755(19) 0.107(3) 0.0393(19) -0.0280(19) -0.0186(16)
C8 0.097(2) 0.0766(18) 0.0443(14) -0.0022(13) -0.0148(14) 0.0225(16)
C9 0.0766(17) 0.0665(15) 0.0658(16) -0.0072(12) -0.0368(14) 0.0029(13)
C10 0.0675(16) 0.0724(16) 0.0630(15) -0.0096(13) -0.0204(13) 0.0226(13)
C11 0.117(3) 0.0439(13) 0.085(2) -0.0114(13) -0.052(2) 0.0108(14)
C12 0.0537(16) 0.088(2) 0.101(2) 0.0210(18) -0.0328(16) -0.0021(15)
C13 0.084(2) 0.0667(16) 0.0641(16) -0.0078(13) -0.0121(15) 0.0329(15)
C14 0.0857(18) 0.0435(12) 0.0665(16) -0.0037(11) -0.0236(14) -0.0020(12)
C15 0.0692(16) 0.0594(14) 0.0501(13) 0.0009(11) -0.0107(12) 0.0012(12)
C16 0.097(2) 0.0606(15) 0.0661(16) -0.0086(12) -0.0460(16) 0.0020(14)
F1 0.0627(9) 0.1094(12) 0.1025(12) -0.0152(10) 0.0089(8) -0.0004(8)
F2 0.1153(12) 0.0724(9) 0.0698(9) -0.0278(7) -0.0112(9) 0.0163(8)
F3 0.0980(12) 0.0928(11) 0.1235(14) -0.0298(10) -0.0314(11) -0.0272(9)
C1 0.0555(13) 0.0569(13) 0.0623(14) 0.0010(11) -0.0063(11) 0.0060(10)
C2 0.0778(16) 0.0458(12) 0.0495(12) -0.0085(9) -0.0129(11) 0.0102(11)
C3 0.0651(14) 0.0511(12) 0.0654(15) -0.0048(11) -0.0177(12) -0.0045(10)
F4 0.0929(12) 0.1094(13) 0.1425(17) -0.0171(11) -0.0398(12) -0.0395(10)
F5 0.1478(16) 0.0771(10) 0.0852(11) -0.0377(8) -0.0358(11) 0.0131(10)
F6 0.0713(10) 0.1113(12) 0.0894(11) 0.0003(9) 0.0091(8) 0.0174(9)
C4 0.0636(15) 0.0559(13) 0.0718(16) 0.0035(12) -0.0255(13) -0.0125(11)
C5 0.0837(17) 0.0459(12) 0.0530(13) -0.0080(10) -0.0225(13) 0.0070(11)
C6 0.0578(13) 0.0579(13) 0.0547(13) 0.0037(11) -0.0055(11) 0.0079(11)

loop_
_atom_type_symbol
_atom_type_description
_atom_type_scat_dispersion_real
_atom_type_scat_dispersion_imag
_atom_type_scat_source
C C 0.0033 0.0016 'International Tables Vol C Tables 4.2.6.8 and 6.1.1.4'
H H 0.0000 0.0000 'International Tables Vol C Tables 4.2.6.8 and 6.1.1.4'
F F 0.0171 0.0103 'International Tables Vol C Tables 4.2.6.8 and 6.1.1.4'
Fe Fe 0.3463 0.8444 'International Tables Vol C Tables 4.2.6.8 and 6.1.1.4'

loop_
_exptl_crystal_face_index_h
_exptl_crystal_face_index_k
_exptl_crystal_face_index_l
_exptl_crystal_face_perp_dist
-1 -11 6 0.2621
-9 -6 -1 0.4328
-3 11 -2 0.4683
1 -7 -14 0.0951
1 12 -2 0.3372
1 -10 7 0.2143
-1 7 14 0.1918
1 11 -6 0.3635
9 7 1 0.2402
10 1 5 0.2353
4 -5 -12 0.0590
0 13 3 0.3343
-4 -9 -14 0.1983
4 7 15 0.2183
3 11 12 0.2560
1 1 16 0.1300
7 -2 -8 0.0951
-2 -8 -15 0.1475
-10 -2 -4 0.5268

loop_
_geom_angle_atom_site_label_1
_geom_angle_atom_site_label_2
_geom_angle_atom_site_label_3
_geom_angle
_geom_angle_site_symmetry_3
C7 Fe1 C8 40.74(13) .
C7 Fe1 C9 67.35(12) .
C7 Fe1 C10 67.54(12) .
C7 Fe1 C11 40.59(13) .
C7 Fe1 C12 109.10(12) .
C7 Fe1 C13 123.24(15) .
C7 Fe1 C14 157.94(16) .
C7 Fe1 C15 160.59(15) .
C7 Fe1 C16 124.99(13) .
C8 Fe1 C9 39.66(11) .
C8 Fe1 C10 67.53(11) .
C8 Fe1 C13 108.15(12) .
C8 Fe1 C14 121.88(13) .
C8 Fe1 C15 157.05(13) .
C8 Fe1 C16 161.59(13) .
C9 Fe1 C15 122.48(11) .
C10 Fe1 C9 40.20(11) .
C10 Fe1 C15 108.15(11) .
C11 Fe1 C8 68.10(13) .
C11 Fe1 C9 67.28(11) .
C11 Fe1 C10 39.79(12) .
C11 Fe1 C13 159.28(14) .
C11 Fe1 C14 159.67(14) .
C11 Fe1 C15 124.02(13) .
C11 Fe1 C16 108.60(12) .
C12 Fe1 C8 125.02(14) .
C12 Fe1 C9 160.41(15) .
C12 Fe1 C10 158.20(14) .
C12 Fe1 C11 123.53(13) .
C12 Fe1 C13 40.67(12) .
C12 Fe1 C14 67.54(11) .
C12 Fe1 C15 67.42(11) .
C12 Fe1 C16 40.47(12) .
C13 Fe1 C9 123.73(13) .
C13 Fe1 C10 159.48(14) .
C13 Fe1 C14 39.86(11) .
C13 Fe1 C15 67.52(11) .
C13 Fe1 C16 68.13(12) .
C14 Fe1 C9 108.05(11) .
C14 Fe1 C10 123.89(12) .
C14 Fe1 C15 40.30(10) .
C14 Fe1 C16 67.64(11) .
C16 Fe1 C9 157.48(13) .
C16 Fe1 C10 122.37(12) .
C16 Fe1 C15 39.92(11) .
Fe1 C7 H7 124.0(18) .
C8 C7 Fe1 69.98(15) .
C8 C7 H7 124(2) .
C11 C7 Fe1 70.04(16) .
C11 C7 H7 129(2) .
C11 C7 C8 107.7(3) .
Fe1 C8 H8 124.1(17) .
C7 C8 Fe1 69.28(16) .
C7 C8 H8 126.5(19) .
C9 C8 Fe1 70.61(15) .
C9 C8 C7 107.6(3) .
C9 C8 H8 125.8(19) .
Fe1 C9 H9 123.7(15) .
C8 C9 Fe1 69.73(15) .
C8 C9 H9 126.7(18) .
C8 C9 C10 108.6(3) .
C10 C9 Fe1 69.76(14) .
C10 C9 H9 124.6(18) .
Fe1 C10 H10 123.8(15) .
C9 C10 Fe1 70.04(14) .
C9 C10 H10 124.3(17) .
C11 C10 Fe1 69.79(14) .
C11 C10 C9 108.1(3) .
C11 C10 H10 127.6(17) .
Fe1 C11 H11 122.3(15) .
C7 C11 Fe1 69.37(15) .
C7 C11 H11 125.1(18) .
C10 C11 Fe1 70.42(14) .
C10 C11 C7 108.0(3) .
C10 C11 H11 126.8(18) .
Fe1 C12 H12 123.2(16) .
C13 C12 Fe1 69.81(15) .
C13 C12 H12 126.3(19) .
C16 C12 Fe1 70.14(14) .
C16 C12 H12 125.6(19) .
C16 C12 C13 108.0(3) .
Fe1 C13 H13 123.5(15) .
C12 C13 Fe1 69.52(15) .
C12 C13 H13 126.9(17) .
C14 C13 Fe1 70.27(14) .
C14 C13 C12 107.7(3) .
C14 C13 H13 125.3(17) .
Fe1 C14 H14 125.5(14) .
C13 C14 Fe1 69.87(14) .
C13 C14 H14 126.7(16) .
C13 C14 C15 108.4(3) .
C15 C14 Fe1 70.21(13) .
C15 C14 H14 124.9(16) .
Fe1 C15 H15 123.4(15) .
C14 C15 Fe1 69.49(14) .
C14 C15 H15 123.9(16) .
C16 C15 Fe1 69.70(14) .
C16 C15 C14 108.1(3) .
C16 C15 H15 127.9(16) .
Fe1 C16 H16 122.5(16) .
C12 C16 Fe1 69.39(15) .
C12 C16 H16 125.0(18) .
C15 C16 Fe1 70.37(14) .
C15 C16 C12 107.7(3) .
C15 C16 H16 127.2(18) .
F1 C1 C2 120.1(2) .
F1 C1 C3 120.0(2) 2_575
C2 C1 C3 119.9(2) 2_575
F2 C2 C1 120.0(2) .
F2 C2 C3 120.1(2) .
C3 C2 C1 119.9(2) .
F3 C3 C1 119.9(2) 2_575
F3 C3 C2 119.9(2) .
C2 C3 C1 120.2(2) 2_575
F4 C4 C5 119.5(2) .
F4 C4 C6 120.1(2) 2_656
C5 C4 C6 120.5(2) 2_656
F5 C5 C4 120.4(2) .
F5 C5 C6 120.1(2) .
C4 C5 C6 119.6(2) .
F6 C6 C4 120.1(2) 2_656
F6 C6 C5 120.0(2) .
C5 C6 C4 120.0(2) 2_656

loop_
_geom_bond_atom_site_label_1
_geom_bond_atom_site_label_2
_geom_bond_distance
_geom_bond_site_symmetry_2
Fe1 C7 2.012(3) .
Fe1 C8 2.021(2) .
Fe1 C9 2.032(2) .
Fe1 C10 2.029(2) .
Fe1 C11 2.020(2) .
Fe1 C12 2.018(2) .
Fe1 C13 2.022(2) .
Fe1 C14 2.027(2) .
Fe1 C15 2.036(2) .
Fe1 C16 2.028(2) .
C7 H7 0.83(3) .
C7 C8 1.404(4) .
C7 C11 1.399(5) .
C8 H8 0.86(3) .
C8 C9 1.375(4) .
C9 H9 0.97(3) .
C9 C10 1.396(4) .
C10 H10 0.98(3) .
C10 C11 1.378(4) .
C11 H11 0.92(3) .
C12 H12 0.86(3) .
C12 C13 1.404(4) .
C12 C16 1.399(4) .
C13 H13 0.90(3) .
C13 C14 1.380(4) .
C14 H14 0.93(2) .
C14 C15 1.400(4) .
C15 H15 0.92(3) .
C15 C16 1.387(4) .
C16 H16 0.89(3) .
F1 C1 1.336(3) .
F2 C2 1.337(3) .
F3 C3 1.338(3) .
C1 C2 1.363(3) .
C1 C3 1.368(3) 2_575
C2 C3 1.353(3) .
C3 C1 1.368(3) 2_575
F4 C4 1.339(3) .
F5 C5 1.338(3) .
F6 C6 1.336(3) .
C4 C5 1.357(3) .
C4 C6 1.360(3) 2_656
C5 C6 1.358(3) .
C6 C4 1.360(3) 2_656

loop_
_geom_torsion_atom_site_label_1
_geom_torsion_atom_site_label_2
_geom_torsion_atom_site_label_3
_geom_torsion_atom_site_label_4
_geom_torsion
_geom_torsion_site_symmetry_1
_geom_torsion_site_symmetry_4
Fe1 C7 C8 C9 60.49(17) . .
Fe1 C7 C11 C10 -60.10(18) . .
Fe1 C8 C9 C10 59.08(17) . .
Fe1 C9 C10 C11 59.65(17) . .
Fe1 C10 C11 C7 59.44(18) . .
Fe1 C12 C13 C14 -60.16(17) . .
Fe1 C12 C16 C15 60.23(17) . .
Fe1 C13 C14 C15 -59.85(16) . .
Fe1 C14 C15 C16 -59.18(17) . .
Fe1 C15 C16 C12 -59.61(17) . .
C7 C8 C9 Fe1 -59.65(17) . .
C7 C8 C9 C10 -0.6(3) . .
C8 C7 C11 Fe1 60.12(17) . .
C8 C7 C11 C10 0.0(3) . .
C8 C9 C10 Fe1 -59.07(17) . .
C8 C9 C10 C11 0.6(3) . .
C9 C10 C11 Fe1 -59.81(17) . .
C9 C10 C11 C7 -0.4(3) . .
C11 C7 C8 Fe1 -60.15(18) . .
C11 C7 C8 C9 0.3(3) . .
C12 C13 C14 Fe1 59.68(17) . .
C12 C13 C14 C15 -0.2(3) . .
C13 C12 C16 Fe1 -59.77(17) . .
C13 C12 C16 C15 0.5(3) . .
C13 C14 C15 Fe1 59.63(17) . .
C13 C14 C15 C16 0.5(3) . .
C14 C15 C16 Fe1 59.05(16) . .
C14 C15 C16 C12 -0.6(3) . .
C16 C12 C13 Fe1 59.98(17) . .
C16 C12 C13 C14 -0.2(3) . .
F1 C1 C2 F2 -0.1(3) . .
F1 C1 C2 C3 179.41(19) . .
F2 C2 C3 F3 -0.1(3) . .
F2 C2 C3 C1 179.49(19) . 2_575
C1 C2 C3 F3 -179.6(2) . .
C1 C2 C3 C1 0.0(4) . 2_575
C3 C1 C2 F2 -179.49(19) 2_575 .
C3 C1 C2 C3 0.0(4) 2_575 .
F4 C4 C5 F5 0.6(3) . .
F4 C4 C5 C6 179.9(2) . .
F5 C5 C6 F6 0.3(3) . .
F5 C5 C6 C4 179.65(19) . 2_656
C4 C5 C6 F6 -179.08(19) . .
C4 C5 C6 C4 0.3(4) . 2_656
C6 C4 C5 F5 -179.7(2) 2_656 .
C6 C4 C5 C6 -0.3(4) 2_656 .

loop_
_exptl_oxdiff_crystal_face_indexfrac_h
_exptl_oxdiff_crystal_face_indexfrac_k
_exptl_oxdiff_crystal_face_indexfrac_l
_exptl_oxdiff_crystal_face_x
_exptl_oxdiff_crystal_face_y
_exptl_oxdiff_crystal_face_z
-1.0027 -10.9936 6.0065 0.0795 -0.3797 -0.9537
-9.1266 -6.1864 -1.3013 0.2643 -0.9510 -0.1605
-2.9187 11.4697 -2.1358 0.3417 0.0968 0.9348
0.6256 -7.2615 -14.4883 -0.9631 -0.2679 0.0265
1.0328 12.0105 -2.4477 0.1275 0.4372 0.8903
0.5816 -10.2534 6.9008 0.0594 -0.2204 -0.9736
-0.6750 7.4261 14.3598 0.9634 0.2680 -0.0092
1.0744 10.5173 -6.1149 -0.1012 0.3703 0.9234
8.8063 6.7529 0.7539 -0.2606 0.9383 0.2273
10.0904 0.9395 5.2168 -0.2500 0.8957 -0.3677
4.2342 -5.0148 -12.4294 -0.9935 0.1123 0.0188
0.2239 12.8887 2.9492 0.4702 0.4335 0.7688
-3.9149 -8.9414 -13.7526 -0.7248 -0.6889 -0.0090
4.1576 7.3950 14.8670 0.7292 0.6690 -0.1442
3.0581 10.7085 11.8416 0.7181 0.6597 0.2215
1.0259 0.9181 16.1534 0.7969 0.2207 -0.5623
7.4508 -1.7353 -8.1416 -0.8620 0.5068 0.0082
-2.0295 -8.4404 -14.5143 -0.8522 -0.5232 0.0092
-10.1260 -2.1701 -4.4494 0.2596 -0.9313 0.2556
